data_7225218
loop_
_publ_author_name
'Cacciarini, Martina'
'Jevric, Martyn'
'Elm, Jonas'
'Petersen, Anne U.'
'Mikkelsen, Kurt V.'
'Nielsen, Mogens Brondsted'

_publ_section_title
;
 Fine-tuning the lifetimes and energy storage capacities of meta-stable
 vinylheptafulvenes via substitution at the vinyl position
;
_journal_name_full 'RSC Adv.'
_journal_paper_doi 10.1039/C6RA06045E
_journal_year 2016
_chemical_formula_moiety 'C24 H18 N2 O, C3 H6 O'
_chemical_formula_sum 'C27 H24 N2 O2'
_chemical_formula_weight 408.4988
_chemical_melting_point 193.5(15)
_chemical_name_systematic '(1S,8aR or 1R,8aS)-1-cyano-2,3-diphenyl-1,8a-dihydroazulene-1-carboxamide'
_space_group_crystal_system triclinic
_space_group_IT_number 2
_space_group_name_Hall '-P 1'
_space_group_name_H-M_alt 'P -1'
_symmetry_cell_setting triclinic
_symmetry_Int_Tables_number 2
_symmetry_space_group_name_Hall '-P 1'
_symmetry_space_group_name_H-M 'P -1'
_atom_sites_solution_hydrogens mixed
_atom_sites_solution_primary direct
_audit_creation_date 2016-02-19
_audit_creation_method
;
Olex2 1.2
(compiled 2016.02.16 svn.r3265 for OlexSys, GUI svn.r5155)
;
_audit_update_record
;
2016-02-19 deposited with the CCDC.
2016-05-10 downloaded from the CCDC.
;
_cell_angle_alpha 99.022(3)
_cell_angle_beta 106.294(3)
_cell_angle_gamma 98.866(3)
_cell_formula_units_Z 2
_cell_length_a 9.0724(7)
_cell_length_b 11.2010(8)
_cell_length_c 11.4779(8)
_cell_measurement_reflns_used 9989
_cell_measurement_temperature 122
_cell_measurement_theta_max 32.81
_cell_measurement_theta_min 2.54
_cell_volume 1081.27(14)
_computing_cell_refinement 'SAINT v8.34A (Bruker, 2013)'
_computing_data_reduction 'SAINT v8.34A (Bruker, 2013)'
_computing_molecular_graphics 'Olex2 (Dolomanov et al., 2009)'
_computing_publication_material 'Olex2 (Dolomanov et al., 2009)'
_computing_structure_refinement 'XL (Sheldrick, 2008)'
_computing_structure_solution 'XS (Sheldrick, 2008)'
_diffrn_ambient_temperature 122
_diffrn_measured_fraction_theta_full 0.899
_diffrn_measured_fraction_theta_max 0.999
_diffrn_measurement_device_type 'Bruker APEX-II CCD'
_diffrn_measurement_method '\f and \w scans'
_diffrn_radiation_type MoK\a
_diffrn_radiation_wavelength 0.71073
_diffrn_reflns_av_R_equivalents 0.0398
_diffrn_reflns_av_unetI/netI 0.0266
_diffrn_reflns_Laue_measured_fraction_full 0.899
_diffrn_reflns_Laue_measured_fraction_max 0.999
_diffrn_reflns_limit_h_max 10
_diffrn_reflns_limit_h_min -10
_diffrn_reflns_limit_k_max 13
_diffrn_reflns_limit_k_min -13
_diffrn_reflns_limit_l_max 13
_diffrn_reflns_limit_l_min -13
_diffrn_reflns_number 21261
_diffrn_reflns_point_group_measured_fraction_full 0.899
_diffrn_reflns_point_group_measured_fraction_max 0.999
_diffrn_reflns_theta_full 26.000
_diffrn_reflns_theta_max 25.026
_diffrn_reflns_theta_min 2.370
_diffrn_source 'sealed X-ray tube'
_diffrn_standards_number 0
_exptl_absorpt_coefficient_mu 0.079
_exptl_absorpt_correction_T_max 0.7466
_exptl_absorpt_correction_T_min 0.6959
_exptl_absorpt_correction_type multi-scan
_exptl_absorpt_process_details
;
SADABS-2012/1 (Bruker,2012) was used for absorption correction.
wR2(int) was 0.0934 before and 0.0578 after correction.
The Ratio of minimum to maximum transmission is 0.9321.
The \l/2 correction factor is 0.0015.
;
_exptl_crystal_colour Yellow
_exptl_crystal_density_diffrn 1.255
_exptl_crystal_description prism
_exptl_crystal_F_000 432
_exptl_crystal_size_max 0.670
_exptl_crystal_size_mid 0.346
_exptl_crystal_size_min 0.189
_refine_diff_density_max 0.233
_refine_diff_density_min -0.220
_refine_diff_density_rms 0.040
_refine_ls_extinction_method none
_refine_ls_goodness_of_fit_ref 1.034
_refine_ls_hydrogen_treatment mixed
_refine_ls_matrix_type full
_refine_ls_number_parameters 354
_refine_ls_number_reflns 3826
_refine_ls_number_restraints 0
_refine_ls_restrained_S_all 1.034
_refine_ls_R_factor_all 0.0439
_refine_ls_R_factor_gt 0.0368
_refine_ls_shift/su_max 0.000
_refine_ls_shift/su_mean 0.000
_refine_ls_structure_factor_coef Fsqd
_refine_ls_weighting_details 'w=1/[\s^2^(Fo^2^)+(0.0469P)^2^+0.4398P] where P=(Fo^2^+2Fc^2^)/3'
_refine_ls_weighting_scheme calc
_refine_ls_wR_factor_gt 0.0916
_refine_ls_wR_factor_ref 0.0969
_reflns_Friedel_coverage 0.000
_reflns_number_gt 3319
_reflns_number_total 3826
_reflns_threshold_expression 'I > 2\s(I)'
_cod_data_source_file c6ra06045e2.cif
_cod_data_source_block mo_d8v1282_0ma
_cod_depositor_comments
;
The following automatic conversions were performed:

'_chemical_melting_point' value '192-195' was changed to '193.5(15)'
- the average value was taken and precision was estimated.

Automatic conversion script
Id: cif_fix_values 4268 2015-11-12 08:31:59Z antanas 
;
_cod_database_code 7225218
_shelxl_version_number 2014/6
_shelx_space_group_comment
;
The symmetry employed for this shelxl refinement is uniquely defined
by the following loop, which should always be used as a source of
symmetry information in preference to the above space-group names.
They are only intended as comments.
;
_olex2_refinement_description
;
1. Fixed Uiso
 At 1.5 times of:
  All C(H,H,H) groups
2.a Idealised Me refined as rotating group:
 C30(H30A,H30B,H30C), C31(H31A,H31B,H31C)
;
_olex2_submission_special_instructions 'No special instructions were received'

loop_
_space_group_symop_operation_xyz
'x, y, z'
'-x, -y, -z'

loop_
_atom_site_label
_atom_site_type_symbol
_atom_site_fract_x
_atom_site_fract_y
_atom_site_fract_z
_atom_site_U_iso_or_equiv
_atom_site_adp_type
_atom_site_occupancy
_atom_site_site_symmetry_order
_atom_site_calc_flag
_atom_site_refinement_flags_posn
O1 O 0.36418(11) 0.42749(8) 0.34374(9) 0.0220(2) Uani 1 1 d .
N2 N 0.41778(13) 0.62893(11) 0.43833(11) 0.0180(2) Uani 1 1 d .
N4 N 0.13765(15) 0.38267(11) 0.04411(11) 0.0260(3) Uani 1 1 d .
C5 C 0.13933(15) 0.75571(12) 0.24859(12) 0.0162(3) Uani 1 1 d .
C6 C 0.16888(15) 0.45775(12) 0.13211(12) 0.0172(3) Uani 1 1 d .
C7 C 0.20274(15) 0.55699(11) 0.24301(11) 0.0152(3) Uani 1 1 d .
C8 C 0.04060(15) 0.68906(12) 0.30764(12) 0.0175(3) Uani 1 1 d .
C9 C 0.46611(16) 0.65182(13) 0.14441(13) 0.0216(3) Uani 1 1 d .
C10 C 0.12773(16) 0.88423(12) 0.23433(12) 0.0179(3) Uani 1 1 d .
C11 C 0.33966(14) 0.53269(11) 0.34693(12) 0.0146(3) Uani 1 1 d .
C12 C 0.34151(15) 0.71285(12) 0.13959(12) 0.0171(3) Uani 1 1 d .
C13 C 0.23143(15) 0.68467(11) 0.20954(11) 0.0152(3) Uani 1 1 d .
C14 C 0.55338(17) 0.76674(14) 0.00755(13) 0.0267(3) Uani 1 1 d .
C15 C 0.05902(15) 0.55683(12) 0.29425(12) 0.0169(3) Uani 1 1 d .
C16 C 0.57030(17) 0.67837(14) 0.07957(14) 0.0259(3) Uani 1 1 d .
C17 C 0.42958(18) 0.82728(14) 0.00068(14) 0.0270(3) Uani 1 1 d .
C18 C -0.01381(18) 0.90442(14) 0.16237(14) 0.0242(3) Uani 1 1 d .
C19 C 0.32413(17) 0.80037(13) 0.06445(13) 0.0228(3) Uani 1 1 d .
C20 C -0.09674(16) 0.47794(13) 0.21301(14) 0.0224(3) Uani 1 1 d .
C21 C 0.25276(18) 0.98438(13) 0.29118(15) 0.0278(3) Uani 1 1 d .
C22 C -0.0283(2) 1.02261(15) 0.14596(16) 0.0340(4) Uani 1 1 d .
C23 C -0.22230(17) 0.47039(14) 0.25267(15) 0.0277(3) Uani 1 1 d .
C24 C -0.15521(18) 0.65998(15) 0.41865(15) 0.0295(4) Uani 1 1 d .
C25 C -0.05013(17) 0.73432(14) 0.37128(14) 0.0246(3) Uani 1 1 d .
C26 C -0.23043(17) 0.54200(15) 0.36626(15) 0.0294(4) Uani 1 1 d .
C27 C 0.2367(2) 1.10246(14) 0.27427(17) 0.0361(4) Uani 1 1 d .
C28 C 0.0972(2) 1.12159(14) 0.20163(16) 0.0364(4) Uani 1 1 d .
O3 O 0.38680(13) 0.87411(10) 0.52707(11) 0.0360(3) Uani 1 1 d .
C29 C 0.3183(2) 0.90294(15) 0.60054(15) 0.0348(4) Uani 1 1 d .
C30 C 0.3080(3) 1.0345(2) 0.6373(3) 0.0682(7) Uani 1 1 d .
H30A H 0.3682 1.0661 0.7230 0.102 Uiso 1 1 calc GR
H30B H 0.2003 1.0394 0.6256 0.102 Uiso 1 1 calc GR
H30C H 0.3490 1.0826 0.5868 0.102 Uiso 1 1 calc GR
C31 C 0.2468(4) 0.8087(2) 0.6568(2) 0.0706(7) Uani 1 1 d .
H31A H 0.2293 0.7282 0.6055 0.106 Uiso 1 1 calc GR
H31B H 0.1484 0.8254 0.6634 0.106 Uiso 1 1 calc GR
H31C H 0.3161 0.8113 0.7380 0.106 Uiso 1 1 calc GR
H15 H 0.0812(18) 0.5305(14) 0.3755(15) 0.021(4) Uiso 1 1 d .
H20 H -0.103(2) 0.4314(16) 0.1305(17) 0.032(4) Uiso 1 1 d .
H9 H 0.4829(19) 0.5910(15) 0.1962(15) 0.026(4) Uiso 1 1 d .
H18 H -0.098(2) 0.8364(16) 0.1244(15) 0.030(4) Uiso 1 1 d .
H19 H 0.2327(19) 0.8400(14) 0.0538(14) 0.024(4) Uiso 1 1 d .
H17 H 0.414(2) 0.8890(16) -0.0483(16) 0.032(4) Uiso 1 1 d .
H21 H 0.352(2) 0.9712(17) 0.3447(17) 0.042(5) Uiso 1 1 d .
H25 H -0.0474(19) 0.8225(16) 0.3836(15) 0.028(4) Uiso 1 1 d .
H14 H 0.626(2) 0.7834(15) -0.0390(15) 0.030(4) Uiso 1 1 d .
H16 H 0.653(2) 0.6333(17) 0.0835(17) 0.040(5) Uiso 1 1 d .
H2A H 0.3939(19) 0.7009(16) 0.4403(15) 0.026(4) Uiso 1 1 d .
H2B H 0.488(2) 0.6151(15) 0.5029(16) 0.026(4) Uiso 1 1 d .
H23 H -0.320(2) 0.4120(16) 0.1999(16) 0.036(5) Uiso 1 1 d .
H24 H -0.181(2) 0.7027(17) 0.4905(18) 0.040(5) Uiso 1 1 d .
H28 H 0.087(2) 1.2024(18) 0.1903(18) 0.046(5) Uiso 1 1 d .
H22 H -0.130(2) 1.0329(18) 0.0942(19) 0.048(5) Uiso 1 1 d .
H26 H -0.308(2) 0.5060(16) 0.3999(16) 0.037(5) Uiso 1 1 d .
H27 H 0.326(3) 1.171(2) 0.3129(19) 0.054(6) Uiso 1 1 d .

loop_
_atom_site_aniso_label
_atom_site_aniso_U_11
_atom_site_aniso_U_22
_atom_site_aniso_U_33
_atom_site_aniso_U_23
_atom_site_aniso_U_13
_atom_site_aniso_U_12
O1 0.0257(5) 0.0148(5) 0.0237(5) 0.0057(4) 0.0017(4) 0.0086(4)
N2 0.0197(6) 0.0143(6) 0.0185(6) 0.0042(5) 0.0016(5) 0.0068(5)
N4 0.0323(7) 0.0212(6) 0.0220(6) 0.0020(5) 0.0072(5) 0.0030(5)
C5 0.0149(6) 0.0153(6) 0.0151(6) 0.0032(5) 0.0002(5) 0.0019(5)
C6 0.0180(7) 0.0153(6) 0.0198(7) 0.0085(6) 0.0054(5) 0.0040(5)
C7 0.0165(6) 0.0134(6) 0.0156(6) 0.0040(5) 0.0039(5) 0.0036(5)
C8 0.0152(6) 0.0180(7) 0.0177(6) 0.0052(5) 0.0011(5) 0.0046(5)
C9 0.0219(7) 0.0213(7) 0.0231(7) 0.0092(6) 0.0067(6) 0.0053(6)
C10 0.0214(7) 0.0146(6) 0.0192(7) 0.0041(5) 0.0075(5) 0.0056(5)
C11 0.0144(6) 0.0157(6) 0.0164(6) 0.0064(5) 0.0064(5) 0.0045(5)
C12 0.0171(6) 0.0150(6) 0.0154(6) 0.0019(5) 0.0016(5) 0.0003(5)
C13 0.0148(6) 0.0131(6) 0.0146(6) 0.0041(5) -0.0004(5) 0.0020(5)
C14 0.0245(8) 0.0319(8) 0.0227(7) 0.0063(6) 0.0095(6) -0.0016(6)
C15 0.0166(7) 0.0169(7) 0.0187(7) 0.0071(5) 0.0053(5) 0.0048(5)
C16 0.0206(7) 0.0320(8) 0.0270(8) 0.0081(6) 0.0087(6) 0.0065(6)
C17 0.0346(8) 0.0243(7) 0.0227(7) 0.0113(6) 0.0084(6) 0.0029(6)
C18 0.0240(8) 0.0208(7) 0.0284(8) 0.0083(6) 0.0057(6) 0.0080(6)
C19 0.0261(8) 0.0218(7) 0.0210(7) 0.0071(6) 0.0055(6) 0.0076(6)
C20 0.0200(7) 0.0189(7) 0.0259(8) 0.0073(6) 0.0034(6) 0.0017(5)
C21 0.0278(8) 0.0189(7) 0.0315(8) 0.0033(6) 0.0038(7) 0.0021(6)
C22 0.0408(10) 0.0297(9) 0.0386(9) 0.0174(7) 0.0112(8) 0.0198(7)
C23 0.0182(7) 0.0268(8) 0.0371(9) 0.0140(7) 0.0050(6) 0.0016(6)
C24 0.0272(8) 0.0370(9) 0.0351(9) 0.0145(7) 0.0178(7) 0.0158(7)
C25 0.0256(8) 0.0226(8) 0.0299(8) 0.0088(6) 0.0109(6) 0.0106(6)
C26 0.0212(7) 0.0371(9) 0.0403(9) 0.0223(7) 0.0155(7) 0.0112(7)
C27 0.0445(10) 0.0163(8) 0.0430(10) 0.0036(7) 0.0117(8) -0.0008(7)
C28 0.0592(11) 0.0169(8) 0.0432(10) 0.0142(7) 0.0237(9) 0.0153(7)
O3 0.0358(6) 0.0242(6) 0.0399(7) -0.0038(5) 0.0037(5) 0.0080(5)
C29 0.0364(9) 0.0305(9) 0.0270(8) -0.0027(7) -0.0031(7) 0.0091(7)
C30 0.0669(15) 0.0438(12) 0.0907(17) -0.0106(11) 0.0252(13) 0.0263(11)
C31 0.118(2) 0.0574(14) 0.0354(11) 0.0096(10) 0.0282(13) 0.0071(14)

loop_
_atom_type_symbol
_atom_type_description
_atom_type_scat_dispersion_real
_atom_type_scat_dispersion_imag
_atom_type_scat_source
C C 0.0033 0.0016 'International Tables Vol C Tables 4.2.6.8 and 6.1.1.4'
H H 0.0000 0.0000 'International Tables Vol C Tables 4.2.6.8 and 6.1.1.4'
N N 0.0061 0.0033 'International Tables Vol C Tables 4.2.6.8 and 6.1.1.4'
O O 0.0106 0.0060 'International Tables Vol C Tables 4.2.6.8 and 6.1.1.4'

loop_
_geom_angle_atom_site_label_1
_geom_angle_atom_site_label_2
_geom_angle_atom_site_label_3
_geom_angle
C11 N2 H2A 122.1(11)
C11 N2 H2B 117.4(10)
H2A N2 H2B 120.1(15)
C8 C5 C10 120.46(11)
C13 C5 C8 111.18(11)
C13 C5 C10 128.34(12)
N4 C6 C7 177.33(14)
C6 C7 C11 107.69(10)
C6 C7 C13 110.31(10)
C6 C7 C15 112.31(10)
C11 C7 C15 107.01(10)
C13 C7 C11 115.33(10)
C13 C7 C15 104.23(10)
C5 C8 C15 109.66(11)
C25 C8 C5 127.80(12)
C25 C8 C15 122.48(12)
C12 C9 H9 120.1(9)
C16 C9 C12 121.44(13)
C16 C9 H9 118.5(9)
C18 C10 C5 118.63(12)
C21 C10 C5 122.32(12)
C21 C10 C18 119.05(13)
O1 C11 N2 124.26(12)
O1 C11 C7 119.67(11)
N2 C11 C7 115.96(11)
C9 C12 C13 121.17(12)
C9 C12 C19 117.55(12)
C19 C12 C13 121.28(12)
C5 C13 C7 110.33(11)
C5 C13 C12 129.14(12)
C12 C13 C7 120.48(11)
C16 C14 C17 118.99(14)
C16 C14 H14 119.5(10)
C17 C14 H14 121.5(10)
C7 C15 H15 111.0(9)
C8 C15 C7 103.44(10)
C8 C15 H15 111.7(9)
C20 C15 C7 117.43(11)
C20 C15 C8 106.97(10)
C20 C15 H15 106.3(9)
C9 C16 C14 120.36(14)
C9 C16 H16 119.2(11)
C14 C16 H16 120.4(11)
C14 C17 H17 121.3(10)
C19 C17 C14 120.93(13)
C19 C17 H17 117.8(10)
C10 C18 H18 118.5(10)
C22 C18 C10 120.19(14)
C22 C18 H18 121.3(10)
C12 C19 H19 119.4(9)
C17 C19 C12 120.71(13)
C17 C19 H19 119.8(9)
C15 C20 H20 118.2(10)
C23 C20 C15 120.47(14)
C23 C20 H20 121.3(10)
C10 C21 H21 119.4(11)
C27 C21 C10 120.23(15)
C27 C21 H21 120.3(11)
C18 C22 H22 117.6(11)
C28 C22 C18 120.43(15)
C28 C22 H22 122.0(11)
C20 C23 C26 125.98(14)
C20 C23 H23 118.0(10)
C26 C23 H23 116.0(10)
C25 C24 H24 116.3(11)
C26 C24 C25 125.12(15)
C26 C24 H24 118.3(11)
C8 C25 C24 124.45(14)
C8 C25 H25 117.8(10)
C24 C25 H25 117.8(10)
C23 C26 H26 116.2(11)
C24 C26 C23 125.83(14)
C24 C26 H26 117.3(11)
C21 C27 H27 119.1(12)
C28 C27 C21 120.44(15)
C28 C27 H27 120.4(12)
C22 C28 H28 120.5(12)
C27 C28 C22 119.64(14)
C27 C28 H28 119.9(12)
O3 C29 C30 120.34(18)
O3 C29 C31 120.50(17)
C31 C29 C30 119.15(19)
C29 C30 H30A 109.5
C29 C30 H30B 109.5
C29 C30 H30C 109.5
H30A C30 H30B 109.5
H30A C30 H30C 109.5
H30B C30 H30C 109.5
C29 C31 H31A 109.5
C29 C31 H31B 109.5
C29 C31 H31C 109.5
H31A C31 H31B 109.5
H31A C31 H31C 109.5
H31B C31 H31C 109.5

loop_
_geom_bond_atom_site_label_1
_geom_bond_atom_site_label_2
_geom_bond_distance
O1 C11 1.2292(15)
N2 C11 1.3258(17)
N2 H2A 0.865(18)
N2 H2B 0.885(18)
N4 C6 1.1433(18)
C5 C8 1.4533(18)
C5 C10 1.4904(17)
C5 C13 1.3547(18)
C6 C7 1.4771(18)
C7 C11 1.5539(17)
C7 C13 1.5409(17)
C7 C15 1.5736(18)
C8 C15 1.5049(18)
C8 C25 1.348(2)
C9 C12 1.4011(19)
C9 C16 1.383(2)
C9 H9 0.974(16)
C10 C18 1.391(2)
C10 C21 1.391(2)
C12 C13 1.4744(18)
C12 C19 1.4021(19)
C14 C16 1.385(2)
C14 C17 1.389(2)
C14 H14 0.975(18)
C15 C20 1.5048(19)
C15 H15 0.998(16)
C16 H16 0.964(19)
C17 C19 1.384(2)
C17 H17 0.959(17)
C18 C22 1.387(2)
C18 H18 0.938(18)
C19 H19 0.986(16)
C20 C23 1.336(2)
C20 H20 0.989(18)
C21 C27 1.390(2)
C21 H21 0.98(2)
C22 C28 1.383(3)
C22 H22 0.98(2)
C23 C26 1.447(2)
C23 H23 0.987(19)
C24 C25 1.444(2)
C24 C26 1.348(2)
C24 H24 0.991(19)
C25 H25 0.971(17)
C26 H26 0.958(19)
C27 C28 1.375(3)
C27 H27 0.97(2)
C28 H28 0.95(2)
O3 C29 1.213(2)
C29 C30 1.492(2)
C29 C31 1.480(3)
C30 H30A 0.9600
C30 H30B 0.9600
C30 H30C 0.9600
C31 H31A 0.9600
C31 H31B 0.9600
C31 H31C 0.9600

loop_
_geom_torsion_atom_site_label_1
_geom_torsion_atom_site_label_2
_geom_torsion_atom_site_label_3
_geom_torsion_atom_site_label_4
_geom_torsion
C5 C8 C15 C7 10.25(13)
C5 C8 C15 C20 -114.38(12)
C5 C8 C25 C24 174.63(13)
C5 C10 C18 C22 -179.29(13)
C5 C10 C21 C27 179.45(14)
C6 C7 C11 O1 -23.52(16)
C6 C7 C11 N2 160.07(11)
C6 C7 C13 C5 128.07(12)
C6 C7 C13 C12 -49.45(15)
C6 C7 C15 C8 -129.68(11)
C6 C7 C15 C20 -12.15(15)
C7 C15 C20 C23 177.75(12)
C8 C5 C10 C18 -62.26(17)
C8 C5 C10 C21 117.19(15)
C8 C5 C13 C7 -1.00(14)
C8 C5 C13 C12 176.24(12)
C8 C15 C20 C23 -66.64(16)
C9 C12 C13 C5 156.84(13)
C9 C12 C13 C7 -26.16(18)
C9 C12 C19 C17 -1.8(2)
C10 C5 C8 C15 172.14(11)
C10 C5 C8 C25 -10.9(2)
C10 C5 C13 C7 -179.19(12)
C10 C5 C13 C12 -1.9(2)
C10 C18 C22 C28 -0.5(2)
C10 C21 C27 C28 0.2(3)
C11 C7 C13 C5 -109.67(12)
C11 C7 C13 C12 72.80(14)
C11 C7 C15 C8 112.36(11)
C11 C7 C15 C20 -130.12(11)
C12 C9 C16 C14 -0.1(2)
C13 C5 C8 C15 -6.21(15)
C13 C5 C8 C25 170.71(14)
C13 C5 C10 C18 115.78(16)
C13 C5 C10 C21 -64.8(2)
C13 C7 C11 O1 -147.16(12)
C13 C7 C11 N2 36.42(16)
C13 C7 C15 C8 -10.26(12)
C13 C7 C15 C20 107.27(12)
C13 C12 C19 C17 179.06(12)
C14 C17 C19 C12 1.2(2)
C15 C7 C11 O1 97.43(13)
C15 C7 C11 N2 -78.99(13)
C15 C7 C13 C5 7.31(13)
C15 C7 C13 C12 -170.21(11)
C15 C8 C25 C24 -8.8(2)
C15 C20 C23 C26 6.5(2)
C16 C9 C12 C13 -179.62(13)
C16 C9 C12 C19 1.3(2)
C16 C14 C17 C19 0.0(2)
C17 C14 C16 C9 -0.6(2)
C18 C10 C21 C27 -1.1(2)
C18 C22 C28 C27 -0.4(3)
C19 C12 C13 C5 -24.1(2)
C19 C12 C13 C7 152.94(12)
C20 C23 C26 C24 34.4(2)
C21 C10 C18 C22 1.2(2)
C21 C27 C28 C22 0.5(3)
C25 C8 C15 C7 -166.87(13)
C25 C8 C15 C20 68.50(17)
C25 C24 C26 C23 -1.5(2)
C26 C24 C25 C8 -30.8(2)
